data_4323129
loop_
_publ_author_name
'Lucia Carlucci'
'Gianfranco Ciani'
'Davide M. Proserpio'
'Angelo Sironi'

_publ_section_title
;
 Polymeric Helical Motifs from the Self-Assembly of Silver Salts and
 Pyridazine
;
_journal_name_full 'Inorganic Chemistry'
_journal_page_first 5941
_journal_page_last 5943
_journal_paper_doi 10.1021/ic9805022
_journal_volume 37
_journal_year 1998
_chemical_formula_sum 'C8 H8 Ag B F4 N4'
_chemical_formula_weight 354.86
_space_group_IT_number 92
_symmetry_cell_setting tetragonal
_symmetry_space_group_name_Hall 'P 4abw 2nw'
_symmetry_space_group_name_H-M 'P 41 21 2'
_atom_sites_solution_hydrogens geom
_atom_sites_solution_primary direct
_atom_sites_solution_secondary difmap
_cell_angle_alpha 90.00
_cell_angle_beta 90.00
_cell_angle_gamma 90.00
_cell_formula_units_Z 8
_cell_length_a 15.564(3)
_cell_length_b 15.564(3)
_cell_length_c 11.166(5)
_cell_measurement_reflns_used 25
_cell_measurement_temperature 293(2)
_cell_measurement_theta_max 11.
_cell_measurement_theta_min 8.
_cell_volume 2704.8(14)
_computing_molecular_graphics SCHAKAL
_computing_structure_refinement 'SHELXL-97 (Sheldrick, 1997)'
_computing_structure_solution SIR92
_diffrn_ambient_temperature 293(2)
_diffrn_measured_fraction_theta_full 0.627
_diffrn_measured_fraction_theta_max 0.627
_diffrn_measurement_device CAD4
_diffrn_measurement_method omega-scan
_diffrn_radiation_monochromator graphite
_diffrn_radiation_source 'fine-focus sealed tube'
_diffrn_radiation_type MoKa
_diffrn_radiation_wavelength 0.71069
_diffrn_reflns_av_R_equivalents 0.0345
_diffrn_reflns_av_sigmaI/netI 0.0851
_diffrn_reflns_limit_h_max 18
_diffrn_reflns_limit_h_min 0
_diffrn_reflns_limit_k_max 18
_diffrn_reflns_limit_k_min 0
_diffrn_reflns_limit_l_max 13
_diffrn_reflns_limit_l_min 0
_diffrn_reflns_number 2708
_diffrn_reflns_theta_full 24.96
_diffrn_reflns_theta_max 25
_diffrn_reflns_theta_min 3
_diffrn_standards_decay_% 8.5
_diffrn_standards_interval_time 2h
_diffrn_standards_number 3
_exptl_absorpt_coefficient_mu 1.523
_exptl_absorpt_correction_T_max 1.00
_exptl_absorpt_correction_T_min 0.88
_exptl_absorpt_correction_type psi-scan
_exptl_crystal_colour colourless
_exptl_crystal_density_diffrn 1.743
_exptl_crystal_density_method 'not measured'
_exptl_crystal_description column
_exptl_crystal_F_000 1376
_exptl_crystal_size_max 0.288
_exptl_crystal_size_mid 0.080
_exptl_crystal_size_min 0.080
_refine_diff_density_max 0.863
_refine_diff_density_min -0.651
_refine_diff_density_rms 0.168
_refine_ls_abs_structure_details 'Flack H D (1983), Acta Cryst. A39, 876-881'
_refine_ls_abs_structure_Flack 0.31(16)
_refine_ls_extinction_method none
_refine_ls_goodness_of_fit_obs 1.206
_refine_ls_hydrogen_treatment mixed
_refine_ls_matrix_type full
_refine_ls_number_parameters 97
_refine_ls_number_reflns 1364
_refine_ls_number_restraints 104
_refine_ls_restrained_S_obs 1.177
_refine_ls_R_factor_obs 0.0789
_refine_ls_shift/su_max 1.001
_refine_ls_shift/su_mean 0.141
_refine_ls_structure_factor_coef Fsqd
_refine_ls_weighting_details 'w=1/[\s^2^(Fo^2^)+(0.0965P)^2^+28.2061P] where P=(Fo^2^+2Fc^2^)/3'
_refine_ls_weighting_scheme calc
_refine_ls_wR_factor_obs 0.2004
_reflns_number_observed 1364
_reflns_number_total 2379
_reflns_observed_criterion >2sigma(I)
_cod_data_source_file ic9805022_3.cif
_cod_data_source_block 3
_cod_depositor_comments
;
The following automatic conversions were performed:

'_refine_ls_weighting_scheme' value 'calc
w=1/[\s^2^(Fo^2^)+(0.0965P)^2^+28.2061P] where P=(Fo^2^+2Fc^2^)/3'
was changed to 'calc'. New tag '_refine_ls_weighting_details' was
created. The value of the new tag was set to
'w=1/[\s^2^(Fo^2^)+(0.0965P)^2^+28.2061P] where P=(Fo^2^+2Fc^2^)/3'.

Automatic conversion script
Id: cif_fix_values 3143 2015-03-26 13:38:13Z robertas 
;
_cod_database_code 4323129

loop_
_symmetry_equiv_pos_as_xyz
'x, y, z'
'-x, -y, z+1/2'
'x+1/2, -y+1/2, -z+3/4'
'-x+1/2, y+1/2, -z+1/4'
'-y, -x, -z+1/2'
'y, x, -z'
'y+1/2, -x+1/2, z+3/4'
'-y+1/2, x+1/2, z+1/4'

loop_
_atom_site_label
_atom_site_type_symbol
_atom_site_fract_x
_atom_site_fract_y
_atom_site_fract_z
_atom_site_U_iso_or_equiv
_atom_site_adp_type
_atom_site_occupancy
_atom_site_calc_flag
_atom_site_refinement_flags
_atom_site_disorder_assembly
_atom_site_disorder_group
Ag Ag 0.42158(7) 0.00123(8) 0.49999(9) 0.0549(2) Uani 1 d . . .
N11 N 0.4977(7) 0.1737(6) 0.4210(9) 0.058(3) Uiso 1 d D . .
C12 C 0.5065(7) 0.2593(6) 0.4171(11) 0.079(5) Uiso 1 d D . .
H12 H 0.5325 0.2829 0.3497 0.095 Uiso 1 calc R . .
C13 C 0.4810(6) 0.3130(7) 0.5024(9) 0.044(3) Uiso 1 d D . .
H13 H 0.4861 0.3723 0.4948 0.052 Uiso 1 calc R . .
C14 C 0.4467(9) 0.2755(7) 0.6017(12) 0.059(4) Uiso 1 d D . .
H14 H 0.4325 0.3090 0.6678 0.071 Uiso 1 calc R . .
C15 C 0.4333(10) 0.1897(7) 0.6045(11) 0.069(5) Uiso 1 d D . .
H15 H 0.4051 0.1649 0.6692 0.083 Uiso 1 calc R . .
N16 N 0.4606(6) 0.1408(6) 0.5142(8) 0.046(3) Uiso 1 d D . .
N21 N 0.4559(6) -0.1356(6) 0.4814(8) 0.052(3) Uiso 1 d D . .
C22 C 0.4380(7) -0.1860(6) 0.3887(10) 0.060(4) Uiso 1 d D . .
H22 H 0.4071 -0.1628 0.3252 0.071 Uiso 1 calc R . .
C23 C 0.4627(5) -0.2703(8) 0.3818(14) 0.098(7) Uiso 1 d D . .
H23 H 0.4469 -0.3025 0.3152 0.117 Uiso 1 calc R . .
C24 C 0.5097(8) -0.3077(7) 0.4697(9) 0.050(4) Uiso 1 d D . .
H24 H 0.5310 -0.3635 0.4658 0.060 Uiso 1 calc R . .
C25 C 0.5220(9) -0.2537(7) 0.5648(12) 0.062(4) Uiso 1 d D . .
H25 H 0.5491 -0.2767 0.6318 0.074 Uiso 1 calc R . .
N26 N 0.4988(8) -0.1704(6) 0.5707(9) 0.051(3) Uiso 1 d D . .
B B -0.4669(6) -0.5120(6) -0.7645(9) 0.126(17) Uiso 0.50 d PD . .
F1 F -0.4200(4) -0.5800(4) -0.7500 0.125(5) Uiso 1 d SD . .
F2 F -0.5289(6) -0.5141(10) -0.6881(10) 0.246(19) Uiso 0.50 d PD . .
F3 F -0.5001(9) -0.5163(11) -0.8703(8) 0.098(6) Uiso 0.50 d PD . .
F4 F -0.4189(8) -0.4473(6) -0.737(2) 0.154(10) Uiso 0.50 d PD . .
B2 B -0.7638(6) -0.2715(6) -0.6553(9) 0.27(5) Uiso 0.50 d PD . .
F21 F -0.7543(10) -0.2092(7) -0.5824(11) 0.24(2) Uiso 0.50 d PD . .
F22 F -0.7805(9) -0.2428(9) -0.7602(9) 0.175(11) Uiso 0.50 d PD . .
F23 F -0.8259(7) -0.3192(8) -0.6201(14) 0.147(10) Uiso 0.50 d PD . .
F24 F -0.6949(5) -0.3160(8) -0.6595(15) 0.239(18) Uiso 0.50 d PD . .

loop_
_atom_site_aniso_label
_atom_site_aniso_U_11
_atom_site_aniso_U_22
_atom_site_aniso_U_33
_atom_site_aniso_U_23
_atom_site_aniso_U_13
_atom_site_aniso_U_12
Ag 0.0826(6) 0.0392(4) 0.0430(4) 0.0019(6) -0.0041(9) 0.0075(5)

loop_
_atom_type_symbol
_atom_type_description
_atom_type_scat_dispersion_real
_atom_type_scat_dispersion_imag
_atom_type_scat_source
B B 0.0013 0.0007 'International Tables Vol C Tables 4.2.6.8 and 6.1.1.4'
H H 0.0000 0.0000 'International Tables Vol C Tables 4.2.6.8 and 6.1.1.4'
C C 0.0033 0.0016 'International Tables Vol C Tables 4.2.6.8 and 6.1.1.4'
N N 0.0061 0.0033 'International Tables Vol C Tables 4.2.6.8 and 6.1.1.4'
F F 0.0171 0.0103 'International Tables Vol C Tables 4.2.6.8 and 6.1.1.4'
Ag Ag -0.8971 1.1015 'International Tables Vol C Tables 4.2.6.8 and 6.1.1.4'

loop_
_geom_angle_atom_site_label_1
_geom_angle_atom_site_label_2
_geom_angle_atom_site_label_3
_geom_angle
_geom_angle_site_symmetry_1
_geom_angle_site_symmetry_3
_geom_angle_publ_flag
N21 Ag N16 150.4(3) . . ?
N21 Ag N11 101.6(4) . 8_545 ?
N16 Ag N11 97.5(3) . 8_545 ?
N21 Ag N26 93.7(4) . 7_554 ?
N16 Ag N26 102.3(4) . 7_554 ?
N11 Ag N26 106.6(3) 8_545 7_554 ?
N21 Ag Ag 68.1(2) . 8_545 ?
N16 Ag Ag 101.8(2) . 8_545 ?
N11 Ag Ag 62.9(2) 8_545 8_545 ?
N26 Ag Ag 154.8(3) 7_554 8_545 ?
N21 Ag Ag 100.5(2) . 7_554 ?
N16 Ag Ag 66.8(2) . 7_554 ?
N11 Ag Ag 155.7(3) 8_545 7_554 ?
N26 Ag Ag 61.8(2) 7_554 7_554 ?
Ag Ag Ag 136.33(3) 8_545 7_554 ?
N16 N11 C12 117.6(10) . . ?
N16 N11 Ag 113.7(7) . 7_554 ?
C12 N11 Ag 125.6(8) . 7_554 ?
C13 C12 N11 124.9(12) . . ?
C12 C13 C14 115.5(11) . . ?
C15 C14 C13 120.2(12) . . ?
N16 C15 C14 119.9(12) . . ?
N11 N16 C15 121.6(10) . . ?
N11 N16 Ag 116.3(7) . . ?
C15 N16 Ag 121.1(8) . . ?
N26 N21 C22 116.9(10) . . ?
N26 N21 Ag 116.7(7) . . ?
C22 N21 Ag 126.4(7) . . ?
N21 C22 C23 123.5(12) . . ?
C24 C23 C22 121.5(13) . . ?
C23 C24 C25 112.0(12) . . ?
N26 C25 C24 126.3(12) . . ?
N21 N26 C25 119.7(10) . . ?
N21 N26 Ag 112.1(7) . 8_545 ?
C25 N26 Ag 126.9(8) . 8_545 ?
F2 B F4 107.1(11) . . ?
F2 B F3 107.8(9) . . ?
F4 B F3 119.4(16) . . ?
F2 B F1 108.6(9) . . ?
F4 B F1 106.3(8) . . ?
F3 B F1 107.3(9) . . ?
F21 B2 F22 110.1(10) . . ?
F21 B2 F24 109.8(10) . . ?
F22 B2 F24 109.0(10) . . ?
F21 B2 F23 109.4(10) . . ?
F22 B2 F23 109.3(10) . . ?
F24 B2 F23 109.2(9) . . ?

loop_
_geom_bond_atom_site_label_1
_geom_bond_atom_site_label_2
_geom_bond_distance
_geom_bond_site_symmetry_2
_geom_bond_publ_flag
Ag N21 2.205(10) . ?
Ag N16 2.261(10) . ?
Ag N11 2.418(10) 8_545 ?
Ag N26 2.461(10) 7_554 ?
Ag Ag 3.2822(14) 8_545 ?
Ag Ag 3.2822(14) 7_554 ?
N11 N16 1.297(12) . ?
N11 C12 1.341(11) . ?
N11 Ag 2.418(10) 7_554 ?
C12 C13 1.328(13) . ?
C13 C14 1.362(15) . ?
C14 C15 1.352(12) . ?
C15 N16 1.332(12) . ?
N21 N26 1.317(12) . ?
N21 C22 1.328(12) . ?
C22 C23 1.369(13) . ?
C23 C24 1.356(15) . ?
C24 C25 1.367(13) . ?
C25 N26 1.348(12) . ?
N26 Ag 2.461(10) 8_545 ?
B F2 1.287(11) . ?
B F4 1.292(11) . ?
B F3 1.291(11) . ?
B F1 1.296(10) . ?
B2 F22 1.248(17) 5_443 ?
B2 F21 1.275(11) . ?
B2 F22 1.280(11) . ?
B2 F24 1.279(11) . ?
B2 F23 1.281(11) . ?
